data_4514545
loop_
_publ_author_name
'Kim, Hyunuk'
'Sohail, Muhammad'
'Yim, Kanghoon'
'Park, Young Cheol'
'Chun, Dong Hyuk'
'Kim, Hak Joo'
'Han, Seong Ok'
'Moon, Jong-Ho'

_publ_section_title
;
 Effective CO<sub>2</sub> and CO Separation Using [M<sub>2</sub>(DOBDC)]
 (M = Mg, Co, Ni) with Unsaturated Metal Sites and Excavation of Their
 Adsorption Sites.
;
_journal_issue 7
_journal_name_full 'ACS applied materials &amp; interfaces'
_journal_page_first 7014
_journal_page_last 7021
_journal_paper_doi 10.1021/acsami.8b20450
_journal_volume 11
_journal_year 2019
_chemical_formula_sum 'C5.6 H Mg O6.2'
_chemical_formula_weight 191.77
_space_group_crystal_system trigonal
_space_group_IT_number 148
_space_group_name_Hall '-R 3'
_space_group_name_H-M_alt 'R -3 :H'
_symmetry_space_group_name_Hall '-R 3'
_symmetry_space_group_name_H-M 'R -3 :H'
_atom_sites_solution_hydrogens geom
_audit_creation_method SHELXL-2018/3
_cell_angle_alpha 90
_cell_angle_beta 90
_cell_angle_gamma 120
_cell_formula_units_Z 18
_cell_length_a 25.839(4)
_cell_length_b 25.839(4)
_cell_length_c 6.8930(14)
_cell_measurement_reflns_used 123769
_cell_measurement_temperature 100(2)
_cell_measurement_theta_max 50.00
_cell_measurement_theta_min 0.57
_cell_volume 3985.6(12)
_computing_cell_refinement 'HKL3000sm (Otwinowski & Minor, 1997)'
_computing_data_collection 'PAL BL2D-SMDC Program (Shin et. al, 2016)'
_computing_data_reduction 'HKL3000sm (Otwinowski & Minor, 1997)'
_computing_molecular_graphics 'DIAMOND 4 (Putz & Brandenburg, 2014)'
_computing_publication_material 'enCifer 1.5.1'
_computing_structure_refinement 'SHELXL-2018/3 (Sheldrick, 2018)'
_computing_structure_solution 'SHELXS-97 (Sheldrick, 1990)'
_diffrn_ambient_temperature 100(2)
_diffrn_measured_fraction_theta_full 0.966
_diffrn_measured_fraction_theta_max 0.872
_diffrn_measurement_device_type 'ADSC Q210 CCD area detector'
_diffrn_measurement_method 'omega scan'
_diffrn_radiation_type synchrotron
_diffrn_radiation_wavelength 0.700
_diffrn_reflns_av_unetI/netI 0.0167
_diffrn_reflns_Laue_measured_fraction_full 0.966
_diffrn_reflns_Laue_measured_fraction_max 0.872
_diffrn_reflns_limit_h_max 43
_diffrn_reflns_limit_h_min -44
_diffrn_reflns_limit_k_max 44
_diffrn_reflns_limit_k_min -44
_diffrn_reflns_limit_l_max 11
_diffrn_reflns_limit_l_min -9
_diffrn_reflns_number 4302
_diffrn_reflns_point_group_measured_fraction_full 0.966
_diffrn_reflns_point_group_measured_fraction_max 0.872
_diffrn_reflns_theta_full 24.835
_diffrn_reflns_theta_max 37.669
_diffrn_reflns_theta_min 3.046
_diffrn_source 'PLSII 2D bending magnet'
_exptl_absorpt_coefficient_mu 0.185
_exptl_absorpt_correction_T_max 1.3213
_exptl_absorpt_correction_T_min 0.7499
_exptl_absorpt_correction_type empirical
_exptl_absorpt_process_details 'HKL3000sm Scalepack (Otwinowski & Minor, 1997)'
_exptl_crystal_colour yellow
_exptl_crystal_density_diffrn 1.438
_exptl_crystal_description 'hexagonal column'
_exptl_crystal_F_000 1732
_exptl_crystal_size_max 0.350
_exptl_crystal_size_mid 0.050
_exptl_crystal_size_min 0.050
_refine_diff_density_max 2.114
_refine_diff_density_min -1.067
_refine_diff_density_rms 0.219
_refine_ls_extinction_method none
_refine_ls_goodness_of_fit_ref 1.193
_refine_ls_hydrogen_treatment constr
_refine_ls_matrix_type full
_refine_ls_number_parameters 132
_refine_ls_number_reflns 4302
_refine_ls_number_restraints 17
_refine_ls_restrained_S_all 1.257
_refine_ls_R_factor_all 0.1166
_refine_ls_R_factor_gt 0.1063
_refine_ls_shift/su_max 0.000
_refine_ls_shift/su_mean 0.000
_refine_ls_structure_factor_coef Fsqd
_refine_ls_weighting_details 'w=1/[\s^2^(Fo^2^)+(0.2000P)^2^] where P=(Fo^2^+2Fc^2^)/3'
_refine_ls_weighting_scheme calc
_refine_ls_wR_factor_gt 0.2581
_refine_ls_wR_factor_ref 0.2752
_reflns_Friedel_coverage 0.000
_reflns_number_gt 3456
_reflns_number_total 4302
_reflns_threshold_expression 'I > 2\s(I)'
_cod_data_source_file am8b20450_si_003.cif
_cod_data_source_block r-3
_cod_original_cell_volume 3985.6(14)
_cod_original_formula_sum 'C5.60 H Mg O6.20'
_cod_database_code 4514545
_shelx_shelxl_version_number 2018/3
_shelx_space_group_comment
;
The symmetry employed for this shelxl refinement is uniquely defined
by the following loop, which should always be used as a source of
symmetry information in preference to the above space-group names.
They are only intended as comments.
;
_shelx_estimated_absorpt_t_min 0.938
_shelx_estimated_absorpt_t_max 0.991

loop_
_space_group_symop_operation_xyz
'x, y, z'
'-y, x-y, z'
'-x+y, -x, z'
'x+2/3, y+1/3, z+1/3'
'-y+2/3, x-y+1/3, z+1/3'
'-x+y+2/3, -x+1/3, z+1/3'
'x+1/3, y+2/3, z+2/3'
'-y+1/3, x-y+2/3, z+2/3'
'-x+y+1/3, -x+2/3, z+2/3'
'-x, -y, -z'
'y, -x+y, -z'
'x-y, x, -z'
'-x+2/3, -y+1/3, -z+1/3'
'y+2/3, -x+y+1/3, -z+1/3'
'x-y+2/3, x+1/3, -z+1/3'
'-x+1/3, -y+2/3, -z+2/3'
'y+1/3, -x+y+2/3, -z+2/3'
'x-y+1/3, x+2/3, -z+2/3'

loop_
_atom_site_label
_atom_site_type_symbol
_atom_site_fract_x
_atom_site_fract_y
_atom_site_fract_z
_atom_site_U_iso_or_equiv
_atom_site_adp_type
_atom_site_occupancy
_atom_site_site_symmetry_order
_atom_site_calc_flag
_atom_site_refinement_flags_posn
_atom_site_refinement_flags_adp
_atom_site_refinement_flags_occupancy
Mg1 Mg 0.61654(2) -0.35220(2) 0.85475(8) 0.02880(17) Uani 1 1 d . . .
O2 O 0.67538(5) -0.29656(5) 0.64422(16) 0.0300(2) Uani 1 1 d . . .
O1 O 0.64296(5) -0.27449(5) 0.99745(16) 0.0299(2) Uani 1 1 d . . .
O3 O 0.69830(6) -0.23036(5) 0.40819(16) 0.0320(2) Uani 1 1 d . . .
C1 C 0.65495(6) -0.22304(6) 0.9125(2) 0.0291(3) Uani 1 1 d . . .
C4 C 0.68223(6) -0.24740(6) 0.5797(2) 0.0294(3) Uani 1 1 d . . .
C2 C 0.65061(7) -0.18021(7) 1.0244(2) 0.0313(3) Uani 1 1 d . . .
H2 H 0.640021 -0.188883 1.157295 0.038 Uiso 1 1 calc R U .
C3 C 0.67229(7) -0.20816(6) 0.7154(2) 0.0298(3) Uani 1 1 d . . .
O1C O 0.54213(8) -0.35038(9) 0.7279(3) 0.0399(4) Uani 0.77 1 d D U P
O2C O 0.5000(9) -0.2930(9) 0.729(3) 0.330(8) Uani 0.77 1 d D U P
C1C C 0.5314(7) -0.3117(6) 0.756(2) 0.178(4) Uani 0.77 1 d D U P
O3C O 0.5409(2) -0.3085(2) 1.3300(5) 0.1001(13) Uani 0.83 1 d . . P
O4C O 0.5053(2) -0.3012(3) 1.0500(6) 0.124(2) Uani 0.83 1 d . . P
C2C C 0.5206(3) -0.3102(4) 1.1955(9) 0.106(2) Uani 0.83 1 d . . P

loop_
_atom_site_aniso_label
_atom_site_aniso_U_11
_atom_site_aniso_U_22
_atom_site_aniso_U_33
_atom_site_aniso_U_23
_atom_site_aniso_U_13
_atom_site_aniso_U_12
Mg1 0.0294(3) 0.0290(3) 0.0268(3) -0.00024(16) 0.00026(15) 0.01377(18)
O2 0.0338(5) 0.0289(4) 0.0292(5) 0.0015(3) 0.0020(4) 0.0171(4)
O1 0.0337(5) 0.0291(4) 0.0280(4) 0.0004(3) 0.0003(3) 0.0166(4)
O3 0.0398(5) 0.0306(5) 0.0265(5) 0.0007(3) 0.0016(4) 0.0183(4)
C1 0.0334(6) 0.0283(5) 0.0274(5) 0.0008(4) 0.0004(4) 0.0168(5)
C4 0.0317(6) 0.0284(5) 0.0278(5) -0.0004(4) -0.0003(4) 0.0149(4)
C2 0.0380(6) 0.0316(6) 0.0274(6) 0.0006(4) 0.0009(4) 0.0197(5)
C3 0.0341(6) 0.0301(5) 0.0275(5) -0.0004(4) 0.0006(4) 0.0178(5)
O1C 0.0381(7) 0.0504(9) 0.0399(8) -0.0091(6) -0.0116(6) 0.0286(7)
O2C 0.324(16) 0.299(15) 0.52(2) 0.134(13) 0.119(13) 0.269(14)
C1C 0.193(10) 0.135(7) 0.252(10) -0.009(7) 0.010(8) 0.116(7)
O3C 0.130(3) 0.134(3) 0.076(2) 0.024(2) 0.019(2) 0.096(3)
O4C 0.107(3) 0.205(7) 0.080(3) -0.014(3) -0.003(2) 0.093(4)
C2C 0.105(4) 0.183(7) 0.070(3) -0.003(4) 0.000(3) 0.102(5)

loop_
_atom_type_symbol
_atom_type_description
_atom_type_scat_dispersion_real
_atom_type_scat_dispersion_imag
_atom_type_scat_source
C C -0.0020 0.0016 'International Tables Vol C Tables 4.2.6.8 and 6.1.1.4'
H H 0.0000 0.0000 'International Tables Vol C Tables 4.2.6.8 and 6.1.1.4'
O O -0.0041 0.0059 'International Tables Vol C Tables 4.2.6.8 and 6.1.1.4'
Mg Mg 0.0432 0.0356 'International Tables Vol C Tables 4.2.6.8 and 6.1.1.4'

loop_
_geom_angle_atom_site_label_1
_geom_angle_atom_site_label_2
_geom_angle_atom_site_label_3
_geom_angle
_geom_angle_site_symmetry_1
_geom_angle_site_symmetry_3
O1 Mg1 O1 164.89(6) . 8_534
O1 Mg1 O3 94.57(5) . 8_535
O1 Mg1 O3 100.18(5) 8_534 8_535
O1 Mg1 O2 83.43(5) . .
O1 Mg1 O2 81.64(5) 8_534 .
O3 Mg1 O2 175.95(5) 8_535 .
O1 Mg1 O2 81.53(5) . 6_655
O1 Mg1 O2 94.17(5) 8_534 6_655
O3 Mg1 O2 93.80(5) 8_535 6_655
O2 Mg1 O2 82.44(2) . 6_655
O1 Mg1 O1C 92.17(6) . .
O1 Mg1 O1C 90.95(6) 8_534 .
O3 Mg1 O1C 90.47(7) 8_535 .
O2 Mg1 O1C 93.12(7) . .
O2 Mg1 O1C 172.65(7) 6_655 .
O1 Mg1 Mg1 41.84(3) . 6_655
O1 Mg1 Mg1 137.17(4) 8_534 6_655
O3 Mg1 Mg1 82.16(4) 8_535 6_655
O2 Mg1 Mg1 94.04(4) . 6_655
O2 Mg1 Mg1 43.24(3) 6_655 6_655
O1C Mg1 Mg1 131.87(6) . 6_655
O1 Mg1 Mg1 123.41(4) . 8_534
O1 Mg1 Mg1 41.72(3) 8_534 8_534
O3 Mg1 Mg1 136.90(5) 8_535 8_534
O2 Mg1 Mg1 43.48(3) . 8_534
O2 Mg1 Mg1 74.69(4) 6_655 8_534
O1C Mg1 Mg1 106.06(6) . 8_534
Mg1 Mg1 Mg1 111.55(2) 6_655 8_534
C4 O2 Mg1 128.68(10) . .
C4 O2 Mg1 133.42(10) . 8_534
Mg1 O2 Mg1 93.29(4) . 8_534
C1 O1 Mg1 124.62(9) . .
C1 O1 Mg1 124.48(10) . 6_655
Mg1 O1 Mg1 96.44(5) . 6_655
C4 O3 Mg1 125.11(10) . 6_654
O1 C1 C2 118.26(13) . .
O1 C1 C3 124.85(12) . .
C2 C1 C3 116.89(12) . .
O3 C4 O2 122.36(13) . .
O3 C4 C3 119.35(13) . .
O2 C4 C3 118.27(13) . .
C1 C2 C3 123.57(14) . 16_646
C2 C3 C1 119.53(13) 16_646 .
C2 C3 C4 116.87(13) 16_646 .
C1 C3 C4 123.57(12) . .
C1C O1C Mg1 123.2(7) . .
O1C C1C O2C 147.7(19) . .
O3C C2C O4C 167.7(11) . .

loop_
_geom_bond_atom_site_label_1
_geom_bond_atom_site_label_2
_geom_bond_distance
_geom_bond_site_symmetry_2
Mg1 O1 2.0236(12) .
Mg1 O1 2.0286(12) 8_534
Mg1 O3 2.0380(13) 8_535
Mg1 O2 2.0732(12) .
Mg1 O2 2.0823(12) 6_655
Mg1 O1C 2.1340(16) .
Mg1 Mg1 3.0216(7) 6_655
Mg1 Mg1 3.0217(7) 8_534
O2 C4 1.2719(18) .
O1 C1 1.3396(17) .
O3 C4 1.2573(18) .
C1 C2 1.399(2) .
C1 C3 1.422(2) .
C4 C3 1.493(2) .
C2 C3 1.402(2) 16_646
O1C C1C 1.180(7) .
O2C C1C 1.147(8) .
O3C C2C 1.055(6) .
O4C C2C 1.144(7) .
